data_7127347
loop_
_publ_author_name
'Spitzer, Fabian'
'Bal\'azs, G\'abor'
'Gra\&sl, Christian'
'Scheer, Manfred'

_publ_section_title
;
 Iron \b-diiminate complexes with As<sub>2</sub>-, As<sub>4</sub>- and
 As<sub>8</sub>-ligands.
;
_journal_issue 86
_journal_name_full 'Chemical communications (Cambridge, England)'
_journal_page_first 13209
_journal_page_last 13212
_journal_paper_doi 10.1039/d0cc05173j
_journal_volume 56
_journal_year 2020
_chemical_formula_moiety 'C58 H82 As3.78 Fe2 N4'
_chemical_formula_sum 'C58 H82 As3.78 Fe2 N4'
_chemical_formula_weight 1229.79
_space_group_crystal_system monoclinic
_space_group_IT_number 14
_space_group_name_Hall '-P 2yn'
_space_group_name_H-M_alt 'P 1 21/n 1'
_atom_sites_solution_hydrogens geom
_atom_sites_solution_primary dual
_audit_creation_date 2016-12-19
_audit_creation_method
;
Olex2 1.2
(compiled 2016.11.30 svn.r3356 for OlexSys, GUI svn.r5269)
;
_audit_update_record
;
2020-07-27 deposited with the CCDC.	2020-09-28 downloaded from the CCDC.
;
_cell_angle_alpha 90
_cell_angle_beta 103.8790(10)
_cell_angle_gamma 90
_cell_formula_units_Z 2
_cell_length_a 14.2884(2)
_cell_length_b 13.60190(10)
_cell_length_c 15.3559(2)
_cell_measurement_reflns_used 30741
_cell_measurement_temperature 123(1)
_cell_measurement_theta_max 74.4830
_cell_measurement_theta_min 3.1970
_cell_volume 2897.28(6)
_computing_cell_refinement 'CrysAlisPro 1.171.38.43 (Rigaku OD, 2015)'
_computing_data_collection 'CrysAlisPro 1.171.38.43 (Rigaku OD, 2015)'
_computing_data_reduction 'CrysAlisPro 1.171.38.43 (Rigaku OD, 2015)'
_computing_molecular_graphics 'Olex2 (Dolomanov et al., 2009)'
_computing_publication_material 'Olex2 (Dolomanov et al., 2009)'
_computing_structure_refinement 'ShelXL (Sheldrick, 2015)'
_computing_structure_solution 'ShelXT (Sheldrick, 2015)'
_diffrn_ambient_environment N~2~
_diffrn_ambient_temperature 123(1)
_diffrn_detector 'CCD plate'
_diffrn_detector_area_resol_mean 8.3636
_diffrn_detector_type TitanS2
_diffrn_measured_fraction_theta_full 1.0000
_diffrn_measured_fraction_theta_max 0.9892
_diffrn_measurement_details
;
List of Runs (angles in degrees, time in seconds):

  # Type    Start    End  Width  t~exp~   \w     \q     \k     \f   Frames
#--------------------------------------------------------------------------
  1  \w     22.00  85.00   1.00    2.00    --   44.81  38.00   0.00   63
  2  \w     92.00 138.00   1.00    2.00    --   72.00  77.00 -28.55   46
  3  \w    110.00 160.00   1.00   10.00    --   92.00  72.00 -32.51   50
  4  \w    142.00 175.00   1.00   10.00    --  104.50  77.00 -30.00   33
  5  \w    144.00 170.00   1.00   10.00    --  104.50  77.00-150.00   26
  6  \w    113.00 172.00   1.00   10.00    --  104.50  77.00  30.00   59
  7  \w    114.00 140.00   1.00    2.00    --   72.00  67.00 143.70   26
  8  \w    107.00 175.00   1.00   10.00    --  104.50  77.00  60.00   68
  9  \w     76.00 167.00   1.00   10.00    --  104.50  84.00 -90.04   91
 10  \w     75.00 161.00   1.00   10.00    --  104.50  77.00 -60.00   86
 11  \w     77.00 113.00   1.00   10.00    --  104.50  69.00  58.22   36
 12  \w     75.00 100.00   1.00   10.00    --  104.50  77.00  60.00   25
 13  \w     74.00 176.00   1.00   10.00    --  104.50  77.00  90.00  102
 14  \w     74.00 162.00   1.00   10.00    --  104.50  77.00-120.00   88
 15  \w     74.00 140.00   1.00   10.00    --  104.50  77.00-150.00   66
 16  \w     74.00 174.00   1.00   10.00    --  104.50  77.00-180.00  100
 17  \w     75.00 149.00   1.00   10.00    --  104.50  77.00   0.00   74
 18  \w     74.00 174.00   1.00   10.00    --  104.50  77.00 150.00  100
 19  \w     75.00 122.00   1.00   10.00    --  104.50  77.00 -30.00   47
 20  \w     74.00 100.00   1.00   10.00    --  104.50  77.00  30.00   26
 21  \w     63.00  89.00   1.00   10.00    --   92.00  72.00 -32.51   26
 22  \w     74.00  99.00   1.00   10.00    --  104.50  77.00 -90.00   25
 23  \w     56.00  82.00   1.00   10.00    --   84.00  69.00-147.41   26
 24  \w     44.00  71.00   1.00    2.00    --   72.00  77.00 -96.71   27
 25  \w     49.00  75.00   1.00   10.00    --   76.00  69.00 -72.38   26
 26  \w     42.00  69.00   1.00    2.00    --   72.00  77.00 -28.55   27
 27  \w     48.00  77.00   1.00   10.00    --   76.00  74.00   3.84   29
 28  \w     54.00 108.00   1.00    2.00    --   44.81  64.00  57.99   54
 29  \w     50.00  76.00   1.00   10.00    --   80.00  75.00 178.24   26
 30  \w     45.00  71.00   1.00    2.00    --   72.00  67.00 143.70   26
 31  \w     38.00  64.00   1.00    2.00    --   68.00  77.00 117.72   26
 32  \w     42.00  68.00   1.00    2.00    --   72.00  77.00  63.60   26
 33  \w     47.00  73.00   1.00   10.00    --   76.00  74.00  39.26   26
 34  \w     35.00  60.00   1.00    2.00    --   64.00  76.00  93.63   25
 35  \w     27.00  54.00   1.00    2.00    --   56.00  75.00  27.23   27
 36  \w     19.00  45.00   1.00    2.00    --   44.81  64.00  57.99   26
 37  \w     20.00  45.00   1.00    2.00    --   52.00  81.00  69.00   25
 38  \w      6.00  31.00   1.00    2.00    --   40.00  90.00   9.64   25
 39  \w     35.00  60.00   1.00    2.00    --   64.00  75.00 -31.18   25
 40  \w     38.00  64.00   1.00    2.00    --   68.00  75.00 -99.95   26
 41  \w     34.00  61.00   1.00    2.00    --   64.00  77.00-133.33   27
 42  \w     23.00 100.00   1.00    2.00    --   44.81  38.00-120.00   77
 43  \w     21.00  46.00   1.00    2.00    --   52.00  79.00-118.30   25
 44  \w     20.00  45.00   1.00    2.00    --   52.00  81.00 -59.24   25
 45  \w     17.00  92.00   1.00    2.00    --   44.81  19.00-180.00   75
 46  \w     41.00 126.00   1.00   10.00    --  104.50 -77.00 -30.00   85
 47  \w     95.00 121.00   1.00   10.00    --  104.50-125.00  60.00   26
 48  \w     49.00 102.00   1.00   10.00    --  104.50 -94.00 -90.00   53
 49  \w     41.00 131.00   1.00    2.00    --   44.81-178.00  30.00   90
 50  \w     40.00 107.00   1.00   10.00    --  104.50 -94.00 120.00   67
 51  \w     27.00  53.00   1.00    2.00    --   56.00  75.00 178.69   26
 52  \w     39.00  64.00   1.00    2.00    --   68.00  76.00 177.96   25
 53  \w     74.00 150.00   1.00   10.00    --  104.50  77.00 120.00   76
 54  \w     31.00  64.00   1.00   10.00    --  104.50 -94.00-120.00   33
 55  \w     39.00 108.00   1.00   10.00    --  104.50 -94.00-180.00   69
 56  \w    -25.00  69.00   1.00    2.00    --   44.81 -57.00  60.00   94
 57  \w      7.00  23.00   1.00    2.00    --   40.00  86.00 165.74   16
;
_diffrn_measurement_device 'four-circle diffractometer'
_diffrn_measurement_device_type 'GV1000, TitanS2'
_diffrn_measurement_method '\w scans'
_diffrn_orient_matrix_type 'CrysAlisPro convention (1999,Acta A55,543-557)'
_diffrn_orient_matrix_UB_11 -0.1078169000
_diffrn_orient_matrix_UB_12 0.0065077000
_diffrn_orient_matrix_UB_13 -0.0473033000
_diffrn_orient_matrix_UB_21 -0.0056846000
_diffrn_orient_matrix_UB_22 0.1016922000
_diffrn_orient_matrix_UB_23 0.0425705000
_diffrn_orient_matrix_UB_31 0.0258497000
_diffrn_orient_matrix_UB_32 0.0494030000
_diffrn_orient_matrix_UB_33 -0.0814876000
_diffrn_radiation_monochromator mirror
_diffrn_radiation_probe x-ray
_diffrn_radiation_type 'Cu K\a'
_diffrn_radiation_wavelength 1.54184
_diffrn_reflns_av_R_equivalents 0.0319
_diffrn_reflns_av_unetI/netI 0.0123
_diffrn_reflns_Laue_measured_fraction_full 1.000
_diffrn_reflns_Laue_measured_fraction_max 0.990
_diffrn_reflns_limit_h_max 17
_diffrn_reflns_limit_h_min -17
_diffrn_reflns_limit_k_max 16
_diffrn_reflns_limit_k_min -16
_diffrn_reflns_limit_l_max 18
_diffrn_reflns_limit_l_min -19
_diffrn_reflns_number 53667
_diffrn_reflns_point_group_measured_fraction_full 1.000
_diffrn_reflns_point_group_measured_fraction_max 0.990
_diffrn_reflns_theta_full 67.684
_diffrn_reflns_theta_max 74.815
_diffrn_reflns_theta_min 3.797
_diffrn_source 'gradient vaccum rotating-anode X-ray tube'
_diffrn_source_type 'GV1000 (Cu) X-ray Source'
_exptl_absorpt_coefficient_mu 6.698
_exptl_absorpt_correction_T_max 0.418
_exptl_absorpt_correction_T_min 0.260
_exptl_absorpt_correction_type gaussian
_exptl_absorpt_process_details
;
CrysAlisPro 1.171.38.43 (Rigaku Oxford Diffraction, 2015)
Numerical absorption correction based on gaussian integration over
			a multifaceted crystal model
Empirical absorption correction using spherical harmonics,
 implemented in SCALE3 ABSPACK scaling algorithm.
;
_exptl_crystal_colour 'dark black'
_exptl_crystal_colour_modifier dark
_exptl_crystal_colour_primary black
_exptl_crystal_density_diffrn 1.408
_exptl_crystal_description block
_exptl_crystal_F_000 1403.680
_exptl_crystal_recrystallization_method 'from saturated Et2O solution'
_exptl_crystal_size_max 0.338
_exptl_crystal_size_mid 0.253
_exptl_crystal_size_min 0.205
_refine_diff_density_max 0.796
_refine_diff_density_min -0.922
_refine_diff_density_rms 0.065
_refine_ls_extinction_method none
_refine_ls_goodness_of_fit_ref 1.043
_refine_ls_hydrogen_treatment constr
_refine_ls_matrix_type full
_refine_ls_number_parameters 365
_refine_ls_number_reflns 5889
_refine_ls_number_restraints 30
_refine_ls_restrained_S_all 1.086
_refine_ls_R_factor_all 0.0355
_refine_ls_R_factor_gt 0.0352
_refine_ls_shift/su_max 0.002
_refine_ls_shift/su_mean 0.000
_refine_ls_structure_factor_coef Fsqd
_refine_ls_weighting_details 'w=1/[\s^2^(Fo^2^)+(0.0503P)^2^+2.5878P] where P=(Fo^2^+2Fc^2^)/3'
_refine_ls_weighting_scheme calc
_refine_ls_wR_factor_gt 0.0931
_refine_ls_wR_factor_ref 0.0933
_reflns_Friedel_coverage 0.000
_reflns_number_gt 5807
_reflns_number_total 5889
_reflns_threshold_expression 'I > 2\s(I)'
_cod_data_source_file d0cc05173j2.cif
_cod_data_source_block fs284wh2_mp_abs
_cod_depositor_comments 'Adding full bibliography for 7127343--7127347.cif.'
_cod_database_code 7127347
_chemical_oxdiff_formula C58H82N4Fe2As3.76
_chemical_oxdiff_usercomment 'black block'
_shelx_space_group_comment
;
The symmetry employed for this shelxl refinement is uniquely defined
by the following loop, which should always be used as a source of
symmetry information in preference to the above space-group names.
They are only intended as comments.
;
_reflns_odcompleteness_completeness 100.00
_reflns_odcompleteness_iscentric 1
_reflns_odcompleteness_theta 66.97
_olex2_refinement_description
;
1. Fixed Uiso
 At 1.2 times of:
  All C(H) groups, All C(H,H) groups
 At 1.5 times of:
  All C(H,H,H) groups
2. Uiso/Uaniso restraints and constraints
Uanis(C28A) \\sim Ueq, Uanis(C25) \\sim Ueq: with sigma of 0.01 and sigma for
terminal atoms of 0.02
Uanis(As4) \\sim Ueq, Uanis(As5) \\sim Ueq, Uanis(As3) \\sim Ueq: with sigma of
0.002 and sigma for terminal atoms of 0.002
3. Others
 Sof(As3)=Sof(As5)=Sof(As4)=0.5*(1-FVAR(2))
 Sof(As2)=Sof(As1)=FVAR(1)
 Fixed Sof: H27(0.581) H27A(0.419) H24(0.421) H24A(0.579) C25(0.421)
 H25A(0.421) H25B(0.421) H25C(0.421) C28(0.581) H28A(0.581) H28B(0.581)
 H28C(0.581) C28A(0.419) H28D(0.419) H28E(0.419) H28F(0.419) C25A(0.579)
 H25D(0.579) H25E(0.579) H25F(0.579)
4.a Ternary CH refined with riding coordinates:
 C12(H12), C15(H15), C27(H27), C27(H27A), C24(H24), C24(H24A)
4.b Aromatic/amide H refined with riding coordinates:
 C3(H3), C10(H10), C8(H8), C9(H9), C20(H20), C22(H22), C21(H21)
4.c Idealised Me refined as rotating group:
 C5(H5A,H5B,H5C), C14(H14A,H14B,H14C), C13(H13A,H13B,H13C), C1(H1A,H1B,H1C),
 C17(H17A,H17B,H17C), C26(H26A,H26B,H26C), C29(H29A,H29B,H29C), C16(H16A,H16B,
 H16C), C25(H25A,H25B,H25C), C28(H28A,H28B,H28C), C28A(H28D,H28E,H28F),
 C25A(H25D,H25E,H25F)
;
_shelx_shelxl_version_number 2016/6
_olex2_submission_special_instructions 'No special instructions were received'
_oxdiff_exptl_absorpt_empirical_details
;
Empirical correction (ABSPACK) includes:
- Absorption correction using spherical harmonics
- Frame scaling
;
_oxdiff_exptl_absorpt_empirical_full_max 1.276
_oxdiff_exptl_absorpt_empirical_full_min 0.807

loop_
_space_group_symop_operation_xyz
'x, y, z'
'-x+1/2, y+1/2, -z+1/2'
'-x, -y, -z'
'x-1/2, -y-1/2, z-1/2'

loop_
_atom_site_label
_atom_site_type_symbol
_atom_site_fract_x
_atom_site_fract_y
_atom_site_fract_z
_atom_site_U_iso_or_equiv
_atom_site_adp_type
_atom_site_occupancy
_atom_site_site_symmetry_order
_atom_site_calc_flag
_atom_site_refinement_flags_posn
_atom_site_refinement_flags_adp
_atom_site_refinement_flags_occupancy
_atom_site_disorder_assembly
_atom_site_disorder_group
As2 As 0.55380(5) 0.39486(5) 0.55127(4) 0.04090(17) Uani 0.775(2) 1 d . . P A 1
Fe1 Fe 0.56571(2) 0.57843(2) 0.60665(2) 0.02396(10) Uani 1 1 d . . . . .
As1 As 0.59475(3) 0.52116(4) 0.45576(3) 0.0408(2) Uani 0.775(2) 1 d . . P A 1
N1 N 0.68936(12) 0.65812(13) 0.64179(12) 0.0272(3) Uani 1 1 d . . . . .
N2 N 0.52901(12) 0.60675(13) 0.72350(12) 0.0276(4) Uani 1 1 d . . . . .
C18 C 0.73647(15) 0.68664(15) 0.57228(14) 0.0281(4) Uani 1 1 d . . . . .
C4 C 0.59088(16) 0.64225(17) 0.79620(14) 0.0319(4) Uani 1 1 d . . . . .
C6 C 0.43027(15) 0.59200(17) 0.72794(14) 0.0292(4) Uani 1 1 d . . . . .
C7 C 0.40227(16) 0.50507(18) 0.76412(15) 0.0338(5) Uani 1 1 d . . . . .
C11 C 0.36247(16) 0.66499(17) 0.69062(15) 0.0325(5) Uani 1 1 d . . . . .
C23 C 0.70624(17) 0.77361(17) 0.52416(16) 0.0371(5) Uani 1 1 d . . . . .
C19 C 0.80747(16) 0.62631(18) 0.55092(17) 0.0367(5) Uani 1 1 d . . . . .
C12 C 0.39178(18) 0.75540(18) 0.64580(17) 0.0385(5) Uani 1 1 d . . . . .
H12 H 0.446639 0.735536 0.619638 0.046 Uiso 1 1 calc R . . . .
C2 C 0.72765(16) 0.68717(18) 0.72541(15) 0.0349(5) Uani 1 1 d . . . . .
C3 C 0.68416(16) 0.6738(2) 0.79690(15) 0.0379(5) Uani 1 1 d . . . . .
H3 H 0.723852 0.688317 0.854510 0.045 Uiso 1 1 calc R . . . .
C10 C 0.26693(17) 0.6504(2) 0.69491(18) 0.0426(6) Uani 1 1 d . . . . .
H10 H 0.219878 0.698548 0.670088 0.051 Uiso 1 1 calc R . . . .
C8 C 0.30568(18) 0.4956(2) 0.76737(17) 0.0423(6) Uani 1 1 d . . . . .
H8 H 0.285459 0.438130 0.792889 0.051 Uiso 1 1 calc R . . . .
C15 C 0.47020(18) 0.4192(2) 0.79552(19) 0.0443(6) Uani 1 1 d . . . . .
H15 H 0.534433 0.435638 0.784118 0.053 Uiso 1 1 calc R . . . .
C5 C 0.56126(19) 0.6554(2) 0.88383(16) 0.0482(7) Uani 1 1 d . . . . .
H5A H 0.518195 0.712227 0.879228 0.072 Uiso 1 1 calc GR . . . .
H5B H 0.618759 0.666238 0.932488 0.072 Uiso 1 1 calc GR . . . .
H5C H 0.527683 0.596220 0.896472 0.072 Uiso 1 1 calc GR . . . .
C9 C 0.23946(18) 0.5679(2) 0.73433(19) 0.0473(6) Uani 1 1 d . . . . .
H9 H 0.174598 0.560936 0.738719 0.057 Uiso 1 1 calc R . . . .
C14 C 0.3121(2) 0.7943(2) 0.56858(19) 0.0509(6) Uani 1 1 d . . . . .
H14A H 0.287756 0.740613 0.526662 0.076 Uiso 1 1 calc GR . . . .
H14B H 0.338054 0.846496 0.537185 0.076 Uiso 1 1 calc GR . . . .
H14C H 0.259413 0.820594 0.592353 0.076 Uiso 1 1 calc GR . . . .
C20 C 0.84622(19) 0.6548(2) 0.47932(19) 0.0504(7) Uani 1 1 d . . . . .
H20 H 0.894414 0.615105 0.463686 0.060 Uiso 1 1 calc R . . . .
C22 C 0.7478(2) 0.7976(2) 0.45357(19) 0.0519(7) Uani 1 1 d . . . . .
H22 H 0.728220 0.856079 0.420308 0.062 Uiso 1 1 calc R . . . .
C27 C 0.8449(2) 0.5352(2) 0.6037(2) 0.0547(7) Uani 1 1 d . . . . .
H27 H 0.810466 0.524018 0.652322 0.066 Uiso 0.581 1 calc R . P B 1
H27A H 0.792246 0.521453 0.634679 0.066 Uiso 0.419 1 calc R . P C 2
C24 C 0.6319(2) 0.8416(2) 0.5482(2) 0.0546(7) Uani 1 1 d . . . . .
H24 H 0.604652 0.812551 0.596561 0.066 Uiso 0.421 1 calc R . P D 1
H24A H 0.599397 0.801214 0.586665 0.066 Uiso 0.579 1 calc R . P E 2
C13 C 0.4286(2) 0.8377(2) 0.7127(2) 0.0582(8) Uani 1 1 d . . . . .
H13A H 0.378802 0.854984 0.744127 0.087 Uiso 1 1 calc GR . . . .
H13B H 0.444068 0.895489 0.680605 0.087 Uiso 1 1 calc GR . . . .
H13C H 0.486711 0.815614 0.756239 0.087 Uiso 1 1 calc GR . . . .
C1 C 0.8224(2) 0.7419(3) 0.7480(2) 0.0606(9) Uani 1 1 d . . . . .
H1A H 0.870995 0.702061 0.788842 0.091 Uiso 1 1 calc GR . . . .
H1B H 0.814132 0.804429 0.776939 0.091 Uiso 1 1 calc GR . . . .
H1C H 0.843464 0.754651 0.692850 0.091 Uiso 1 1 calc GR . . . .
C21 C 0.8162(2) 0.7388(3) 0.43113(19) 0.0578(8) Uani 1 1 d . . . . .
H21 H 0.842808 0.756140 0.382203 0.069 Uiso 1 1 calc R . . . .
C17 C 0.4331(2) 0.3253(2) 0.7442(2) 0.0584(8) Uani 1 1 d . . . . .
H17A H 0.371069 0.306975 0.756120 0.088 Uiso 1 1 calc GR . . . .
H17B H 0.479703 0.272133 0.763665 0.088 Uiso 1 1 calc GR . . . .
H17C H 0.424816 0.336611 0.679715 0.088 Uiso 1 1 calc GR . . . .
C26 C 0.5522(3) 0.8700(3) 0.4671(3) 0.0767(11) Uani 1 1 d . . . . .
H26A H 0.580085 0.905446 0.423770 0.115 Uiso 1 1 calc GR . . . .
H26B H 0.505381 0.912270 0.486284 0.115 Uiso 1 1 calc GR . . . .
H26C H 0.519800 0.810467 0.438907 0.115 Uiso 1 1 calc GR . . . .
C29 C 0.8422(3) 0.4439(3) 0.5478(4) 0.0870(14) Uani 1 1 d . . . . .
H29A H 0.777221 0.435140 0.509498 0.131 Uiso 1 1 calc GR . . . .
H29B H 0.859205 0.386712 0.587264 0.131 Uiso 1 1 calc GR . . . .
H29C H 0.888466 0.450327 0.510205 0.131 Uiso 1 1 calc GR . . . .
C16 C 0.4841(3) 0.3975(3) 0.8958(3) 0.0869(13) Uani 1 1 d . . . . .
H16A H 0.507597 0.456748 0.930567 0.130 Uiso 1 1 calc GR . . . .
H16B H 0.531173 0.344392 0.913408 0.130 Uiso 1 1 calc GR . . . .
H16C H 0.422389 0.377550 0.907620 0.130 Uiso 1 1 calc GR . . . .
C25 C 0.6927(16) 0.9420(15) 0.5828(17) 0.078(5) Uani 0.421 1 d . U P F 1
H25A H 0.745317 0.926797 0.634990 0.116 Uiso 0.421 1 calc GR . P F 1
H25B H 0.649759 0.990778 0.599582 0.116 Uiso 0.421 1 calc GR . P F 1
H25C H 0.719537 0.968381 0.534568 0.116 Uiso 0.421 1 calc GR . P F 1
C28 C 0.9598(5) 0.5496(7) 0.6459(6) 0.0621(19) Uani 0.581 1 d . . P G 1
H28A H 0.993315 0.553385 0.597308 0.093 Uiso 0.581 1 calc GR . P G 1
H28B H 0.984688 0.493675 0.684842 0.093 Uiso 0.581 1 calc GR . P G 1
H28C H 0.970684 0.610458 0.681068 0.093 Uiso 0.581 1 calc GR . P G 1
C28A C 0.9258(10) 0.5487(10) 0.6783(10) 0.098(5) Uani 0.419 1 d . U P G 2
H28D H 0.909675 0.597225 0.719497 0.147 Uiso 0.419 1 calc GR . P G 2
H28E H 0.981143 0.572012 0.656744 0.147 Uiso 0.419 1 calc GR . P G 2
H28F H 0.942091 0.485955 0.709720 0.147 Uiso 0.419 1 calc GR . P G 2
C25A C 0.6693(11) 0.9273(13) 0.6025(11) 0.079(4) Uani 0.579 1 d . . P F 2
H25D H 0.710716 0.905736 0.659755 0.118 Uiso 0.579 1 calc GR . P F 2
H25E H 0.615511 0.965955 0.613612 0.118 Uiso 0.579 1 calc GR . P F 2
H25F H 0.706942 0.967876 0.570483 0.118 Uiso 0.579 1 calc GR . P F 2
As3 As 0.5425(3) 0.5664(2) 0.44025(17) 0.0435(9) Uani 0.1124(12) 1 d . U P A -1
As5 As 0.5945(2) 0.4740(4) 0.4872(3) 0.0571(10) Uani 0.1124(12) 1 d . U P A -1
As4 As 0.5788(4) 0.4118(4) 0.5335(3) 0.0458(12) Uani 0.1124(12) 1 d . U P A -1

loop_
_atom_site_aniso_label
_atom_site_aniso_U_11
_atom_site_aniso_U_22
_atom_site_aniso_U_33
_atom_site_aniso_U_23
_atom_site_aniso_U_13
_atom_site_aniso_U_12
As2 0.0564(3) 0.0275(3) 0.0317(3) -0.00310(18) -0.0033(2) 0.0042(2)
Fe1 0.02434(17) 0.02550(17) 0.02343(17) -0.00126(11) 0.00848(12) -0.00135(11)
As1 0.0363(2) 0.0601(4) 0.0310(2) -0.0181(2) 0.01788(18) -0.0201(2)
N1 0.0261(8) 0.0283(8) 0.0286(9) 0.0004(7) 0.0094(7) -0.0009(7)
N2 0.0253(8) 0.0338(9) 0.0257(8) -0.0003(7) 0.0102(7) -0.0005(7)
C18 0.0278(9) 0.0269(10) 0.0313(10) -0.0007(8) 0.0103(8) -0.0057(8)
C4 0.0320(10) 0.0404(12) 0.0237(10) -0.0014(8) 0.0073(8) -0.0022(9)
C6 0.0260(10) 0.0383(11) 0.0254(10) -0.0052(8) 0.0100(8) -0.0004(8)
C7 0.0297(10) 0.0455(13) 0.0289(10) 0.0003(9) 0.0121(8) -0.0015(9)
C11 0.0324(10) 0.0366(11) 0.0300(11) -0.0093(9) 0.0102(8) 0.0031(9)
C23 0.0398(12) 0.0322(11) 0.0390(12) 0.0048(9) 0.0092(10) -0.0041(9)
C19 0.0302(10) 0.0373(12) 0.0456(13) -0.0062(10) 0.0148(9) -0.0036(9)
C12 0.0401(12) 0.0329(11) 0.0428(13) -0.0045(10) 0.0105(10) 0.0073(9)
C2 0.0283(10) 0.0433(12) 0.0325(11) -0.0026(9) 0.0064(8) -0.0056(9)
C3 0.0321(11) 0.0532(14) 0.0267(11) -0.0033(10) 0.0039(8) -0.0060(10)
C10 0.0315(11) 0.0533(15) 0.0451(13) -0.0089(11) 0.0131(10) 0.0105(10)
C8 0.0346(12) 0.0570(15) 0.0403(13) 0.0015(11) 0.0188(10) -0.0039(11)
C15 0.0347(12) 0.0487(15) 0.0516(15) 0.0162(12) 0.0143(11) -0.0006(10)
C5 0.0440(13) 0.0750(19) 0.0280(12) -0.0116(12) 0.0131(10) -0.0125(13)
C9 0.0291(12) 0.0668(18) 0.0516(16) -0.0071(13) 0.0203(11) 0.0009(11)
C14 0.0583(16) 0.0454(15) 0.0458(15) 0.0003(12) 0.0063(12) 0.0103(12)
C20 0.0382(13) 0.0697(19) 0.0498(15) -0.0152(14) 0.0235(11) -0.0094(12)
C22 0.0538(15) 0.0574(17) 0.0445(14) 0.0179(13) 0.0115(12) -0.0134(13)
C27 0.0505(15) 0.0382(14) 0.078(2) 0.0005(14) 0.0203(14) 0.0110(12)
C24 0.0615(17) 0.0352(13) 0.0687(19) 0.0112(13) 0.0187(15) 0.0123(12)
C13 0.0690(19) 0.0365(14) 0.0604(18) -0.0085(13) -0.0017(15) 0.0005(13)
C1 0.0444(15) 0.097(2) 0.0414(14) -0.0165(15) 0.0121(12) -0.0350(16)
C21 0.0514(16) 0.086(2) 0.0410(14) 0.0026(15) 0.0214(12) -0.0214(15)
C17 0.0578(17) 0.0420(15) 0.082(2) 0.0116(15) 0.0288(16) 0.0005(13)
C26 0.062(2) 0.0446(16) 0.109(3) 0.0004(18) -0.0081(19) 0.0130(15)
C29 0.068(2) 0.0481(18) 0.140(4) -0.028(2) 0.017(2) 0.0108(17)
C16 0.101(3) 0.092(3) 0.057(2) 0.031(2) -0.002(2) 0.004(2)
C25 0.075(9) 0.039(5) 0.114(14) -0.024(7) 0.013(7) 0.002(5)
C28 0.041(3) 0.052(3) 0.089(6) 0.006(4) 0.008(3) 0.009(3)
C28A 0.100(10) 0.058(6) 0.107(10) -0.009(7) -0.030(7) 0.032(7)
C25A 0.081(8) 0.081(9) 0.072(6) -0.022(5) 0.012(5) 0.020(6)
As3 0.0595(17) 0.0334(12) 0.0339(12) 0.0016(9) 0.0039(10) -0.0097(11)
As5 0.0445(14) 0.0698(18) 0.0615(17) -0.0163(15) 0.0214(12) -0.0010(13)
As4 0.0631(19) 0.0297(16) 0.0399(17) -0.0066(12) 0.0029(13) -0.0071(13)

loop_
_atom_type_symbol
_atom_type_description
_atom_type_scat_dispersion_real
_atom_type_scat_dispersion_imag
_atom_type_scat_source
C C 0.0181 0.0091 'International Tables Vol C Tables 4.2.6.8 and 6.1.1.4'
H H 0.0000 0.0000 'International Tables Vol C Tables 4.2.6.8 and 6.1.1.4'
As As -0.9300 1.0051 'International Tables Vol C Tables 4.2.6.8 and 6.1.1.4'
Fe Fe -1.1336 3.1974 'International Tables Vol C Tables 4.2.6.8 and 6.1.1.4'
N N 0.0311 0.0180 'International Tables Vol C Tables 4.2.6.8 and 6.1.1.4'

loop_
_exptl_crystal_face_index_h
_exptl_crystal_face_index_k
_exptl_crystal_face_index_l
_exptl_crystal_face_perp_dist
-2 5 -7 0.1083
-7 0 8 0.1260
-5 5 -5 0.1055
6 -6 0 0.0990
5 5 4 0.0885
-3 -3 9 0.1663
7 6 1 0.1072
7 6 -1 0.1214
-2 -6 -6 0.1234
2 -2 -10 0.1495
-6 2 9 0.1383
-4 7 4 0.1647
1 8 -5 0.1316
6 0 -9 0.1761
-4 -6 7 0.1826
0 -2 -9 0.1280
8 4 -4 0.1565
9 2 -4 0.1585
7 -4 2 0.1245
0 -6 -7 0.1332
9 -2 -2 0.1436
9 0 -5 0.1628
7 -6 -1 0.1050
1 -7 6 0.1518
5 -8 -2 0.1069
1 -8 4 0.1530
-5 -5 -5 0.1065
1 1 -10 0.1375
-4 -4 -7 0.1049
-2 -2 -9 0.1119
-6 -7 0 0.1498
-8 -1 7 0.1355
6 -5 -6 0.1466
-5 6 -3 0.1227

loop_
_geom_angle_atom_site_label_1
_geom_angle_atom_site_label_2
_geom_angle_atom_site_label_3
_geom_angle
_geom_angle_site_symmetry_1
_geom_angle_site_symmetry_3
_geom_angle_publ_flag
Fe1 As2 Fe1 98.29(2) . 3_666 ?
Fe1 As2 As3 53.82(6) 3_666 . ?
Fe1 As2 As3 53.89(6) . . ?
As1 As2 Fe1 61.03(2) . . ?
As1 As2 Fe1 63.177(19) 3_666 . ?
As1 As2 Fe1 61.317(18) 3_666 3_666 ?
As1 As2 Fe1 62.734(19) . 3_666 ?
As1 As2 As1 88.54(2) 3_666 . ?
As1 As2 As3 70.24(8) 3_666 . ?
As1 As2 As3 18.31(8) . . ?
As5 As2 Fe1 64.54(12) . . ?
As5 As2 Fe1 66.77(13) . 3_666 ?
As5 As2 As1 7.03(13) . . ?
As5 As2 As1 95.57(12) . 3_666 ?
As5 As2 As3 25.35(14) . . ?
As4 As2 Fe1 76.2(6) . . ?
As4 As2 Fe1 80.8(5) . 3_666 ?
As4 As2 As1 28.4(6) . . ?
As4 As2 As1 116.9(6) . 3_666 ?
As4 As2 As3 46.8(6) . . ?
As4 As2 As5 21.4(6) . . ?
As2 Fe1 As2 81.71(2) . 3_666 ?
As2 Fe1 As1 53.96(2) . 3_666 ?
As2 Fe1 As1 54.65(2) 3_666 3_666 ?
As1 Fe1 As2 55.45(2) . . ?
As1 Fe1 As2 54.64(2) . 3_666 ?
As1 Fe1 As1 80.272(16) . 3_666 ?
N1 Fe1 As2 120.07(5) . 3_666 ?
N1 Fe1 As2 125.23(5) . . ?
N1 Fe1 As1 174.28(5) . 3_666 ?
N1 Fe1 As1 94.76(5) . . ?
N1 Fe1 As3 159.15(11) . 3_666 ?
N1 Fe1 As3 101.54(9) . . ?
N1 Fe1 As5 102.62(11) . . ?
N1 Fe1 As4 116.04(14) . . ?
N2 Fe1 As2 117.19(6) . . ?
N2 Fe1 As2 122.77(5) . 3_666 ?
N2 Fe1 As1 171.53(5) . . ?
N2 Fe1 As1 91.85(5) . 3_666 ?
N2 Fe1 N1 93.26(7) . . ?
N2 Fe1 As3 97.56(9) . 3_666 ?
N2 Fe1 As3 156.79(11) . . ?
N2 Fe1 As5 155.05(16) . . ?
N2 Fe1 As4 128.33(14) . . ?
As3 Fe1 As2 67.98(6) . . ?
As3 Fe1 As2 67.92(7) 3_666 3_666 ?
As3 Fe1 As2 34.02(10) . 3_666 ?
As3 Fe1 As2 34.06(9) 3_666 . ?
As3 Fe1 As1 21.59(9) . . ?
As3 Fe1 As1 73.98(7) 3_666 . ?
As3 Fe1 As1 21.15(9) 3_666 3_666 ?
As3 Fe1 As1 72.81(7) . 3_666 ?
As3 Fe1 As3 74.50(10) 3_666 . ?
As3 Fe1 As4 43.98(14) 3_666 . ?
As3 Fe1 As4 59.93(13) . . ?
As5 Fe1 As2 64.90(11) . 3_666 ?
As5 Fe1 As2 37.90(15) . . ?
As5 Fe1 As1 18.22(14) . . ?
As5 Fe1 As1 73.45(10) . 3_666 ?
As5 Fe1 As3 36.52(16) . . ?
As5 Fe1 As3 61.78(15) . 3_666 ?
As5 Fe1 As4 26.8(2) . . ?
As4 Fe1 As2 12.05(12) . . ?
As4 Fe1 As2 79.48(11) . 3_666 ?
As4 Fe1 As1 44.82(13) . . ?
As4 Fe1 As1 62.21(12) . 3_666 ?
As2 As1 As2 91.46(2) 3_666 . ?
As2 As1 Fe1 64.042(18) 3_666 . ?
As2 As1 Fe1 63.52(2) . . ?
As2 As1 Fe1 62.62(2) . 3_666 ?
As2 As1 Fe1 62.86(2) 3_666 3_666 ?
Fe1 As1 Fe1 99.729(16) . 3_666 ?
As3 As1 As2 17.36(17) . 3_666 ?
As3 As1 As2 108.71(17) . . ?
As3 As1 Fe1 71.31(16) . 3_666 ?
As3 As1 Fe1 75.13(16) . . ?
As3 As1 As4 116.4(2) . . ?
As5 As1 As2 106.0(2) . 3_666 ?
As5 As1 As2 14.6(2) . . ?
As5 As1 Fe1 71.1(2) . . ?
As5 As1 Fe1 71.3(3) . 3_666 ?
As5 As1 As3 123.3(3) . . ?
As5 As1 As4 6.9(3) . . ?
As4 As1 As2 99.14(16) . 3_666 ?
As4 As1 As2 7.69(17) . . ?
As4 As1 Fe1 67.18(15) . . ?
As4 As1 Fe1 67.21(14) . 3_666 ?
C18 N1 Fe1 118.46(13) . . ?
C2 N1 Fe1 123.03(14) . . ?
C2 N1 C18 118.50(17) . . ?
C4 N2 Fe1 123.30(14) . . ?
C4 N2 C6 117.97(17) . . ?
C6 N2 Fe1 118.67(13) . . ?
C23 C18 N1 118.37(19) . . ?
C19 C18 N1 120.44(19) . . ?
C19 C18 C23 121.1(2) . . ?
N2 C4 C3 123.8(2) . . ?
N2 C4 C5 121.0(2) . . ?
C3 C4 C5 115.2(2) . . ?
C7 C6 N2 120.67(19) . . ?
C7 C6 C11 121.4(2) . . ?
C11 C6 N2 117.9(2) . . ?
C6 C7 C15 123.4(2) . . ?
C8 C7 C6 117.9(2) . . ?
C8 C7 C15 118.6(2) . . ?
C6 C11 C12 121.21(19) . . ?
C10 C11 C6 117.7(2) . . ?
C10 C11 C12 121.1(2) . . ?
C18 C23 C24 122.0(2) . . ?
C22 C23 C18 118.1(2) . . ?
C22 C23 C24 119.9(2) . . ?
C18 C19 C27 122.6(2) . . ?
C20 C19 C18 117.8(2) . . ?
C20 C19 C27 119.6(2) . . ?
C11 C12 H12 107.0 . . ?
C11 C12 C14 113.4(2) . . ?
C11 C12 C13 112.2(2) . . ?
C14 C12 H12 107.0 . . ?
C13 C12 H12 107.0 . . ?
C13 C12 C14 110.0(2) . . ?
N1 C2 C3 124.3(2) . . ?
N1 C2 C1 120.4(2) . . ?
C3 C2 C1 115.3(2) . . ?
C4 C3 H3 115.2 . . ?
C2 C3 C4 129.6(2) . . ?
C2 C3 H3 115.2 . . ?
C11 C10 H10 119.3 . . ?
C9 C10 C11 121.4(2) . . ?
C9 C10 H10 119.3 . . ?
C7 C8 H8 119.4 . . ?
C9 C8 C7 121.2(2) . . ?
C9 C8 H8 119.4 . . ?
C7 C15 H15 108.4 . . ?
C7 C15 C17 111.2(2) . . ?
C7 C15 C16 112.6(3) . . ?
C17 C15 H15 108.4 . . ?
C17 C15 C16 107.6(3) . . ?
C16 C15 H15 108.4 . . ?
C4 C5 H5A 109.5 . . ?
C4 C5 H5B 109.5 . . ?
C4 C5 H5C 109.5 . . ?
H5A C5 H5B 109.5 . . ?
H5A C5 H5C 109.5 . . ?
H5B C5 H5C 109.5 . . ?
C10 C9 H9 119.9 . . ?
C8 C9 C10 120.1(2) . . ?
C8 C9 H9 119.9 . . ?
C12 C14 H14A 109.5 . . ?
C12 C14 H14B 109.5 . . ?
C12 C14 H14C 109.5 . . ?
H14A C14 H14B 109.5 . . ?
H14A C14 H14C 109.5 . . ?
H14B C14 H14C 109.5 . . ?
C19 C20 H20 119.3 . . ?
C21 C20 C19 121.5(3) . . ?
C21 C20 H20 119.3 . . ?
C23 C22 H22 119.3 . . ?
C21 C22 C23 121.4(3) . . ?
C21 C22 H22 119.3 . . ?
C19 C27 H27 110.6 . . ?
C19 C27 H27A 101.4 . . ?
C19 C27 C28 108.0(4) . . ?
C29 C27 C19 114.5(3) . . ?
C29 C27 H27 110.6 . . ?
C29 C27 H27A 101.4 . . ?
C29 C27 C28 102.3(4) . . ?
C28 C27 H27 110.6 . . ?
C28A C27 C19 116.1(6) . . ?
C28A C27 H27A 101.4 . . ?
C28A C27 C29 117.9(6) . . ?
C23 C24 H24 111.1 . . ?
C23 C24 H24A 105.1 . . ?
C23 C24 C26 112.7(3) . . ?
C23 C24 C25 103.9(8) . . ?
C26 C24 H24 111.1 . . ?
C26 C24 H24A 105.1 . . ?
C26 C24 C25 106.8(10) . . ?
C25 C24 H24 111.1 . . ?
C25A C24 C23 116.4(7) . . ?
C25A C24 H24A 105.1 . . ?
C25A C24 C26 111.4(7) . . ?
C12 C13 H13A 109.5 . . ?
C12 C13 H13B 109.5 . . ?
C12 C13 H13C 109.5 . . ?
H13A C13 H13B 109.5 . . ?
H13A C13 H13C 109.5 . . ?
H13B C13 H13C 109.5 . . ?
C2 C1 H1A 109.5 . . ?
C2 C1 H1B 109.5 . . ?
C2 C1 H1C 109.5 . . ?
H1A C1 H1B 109.5 . . ?
H1A C1 H1C 109.5 . . ?
H1B C1 H1C 109.5 . . ?
C20 C21 H21 120.0 . . ?
C22 C21 C20 120.0(2) . . ?
C22 C21 H21 120.0 . . ?
C15 C17 H17A 109.5 . . ?
C15 C17 H17B 109.5 . . ?
C15 C17 H17C 109.5 . . ?
H17A C17 H17B 109.5 . . ?
H17A C17 H17C 109.5 . . ?
H17B C17 H17C 109.5 . . ?
C24 C26 H26A 109.5 . . ?
C24 C26 H26B 109.5 . . ?
C24 C26 H26C 109.5 . . ?
H26A C26 H26B 109.5 . . ?
H26A C26 H26C 109.5 . . ?
H26B C26 H26C 109.5 . . ?
C27 C29 H29A 109.5 . . ?
C27 C29 H29B 109.5 . . ?
C27 C29 H29C 109.5 . . ?
H29A C29 H29B 109.5 . . ?
H29A C29 H29C 109.5 . . ?
H29B C29 H29C 109.5 . . ?
C15 C16 H16A 109.5 . . ?
C15 C16 H16B 109.5 . . ?
C15 C16 H16C 109.5 . . ?
H16A C16 H16B 109.5 . . ?
H16A C16 H16C 109.5 . . ?
H16B C16 H16C 109.5 . . ?
C24 C25 H25A 109.5 . . ?
C24 C25 H25B 109.5 . . ?
C24 C25 H25C 109.5 . . ?
H25A C25 H25B 109.5 . . ?
H25A C25 H25C 109.5 . . ?
H25B C25 H25C 109.5 . . ?
C27 C28 H28A 109.5 . . ?
C27 C28 H28B 109.5 . . ?
C27 C28 H28C 109.5 . . ?
H28A C28 H28B 109.5 . . ?
H28A C28 H28C 109.5 . . ?
H28B C28 H28C 109.5 . . ?
C27 C28A H28D 109.5 . . ?
C27 C28A H28E 109.5 . . ?
C27 C28A H28F 109.5 . . ?
H28D C28A H28E 109.5 . . ?
H28D C28A H28F 109.5 . . ?
H28E C28A H28F 109.5 . . ?
C24 C25A H25D 109.5 . . ?
C24 C25A H25E 109.5 . . ?
C24 C25A H25F 109.5 . . ?
H25D C25A H25E 109.5 . . ?
H25D C25A H25F 109.5 . . ?
H25E C25A H25F 109.5 . . ?
Fe1 As3 As2 58.13(6) . . ?
Fe1 As3 As4 61.10(13) . . ?
As1 As3 As2 52.98(13) . . ?
As1 As3 Fe1 83.28(16) . . ?
As1 As3 As4 43.86(18) . . ?
As4 As3 As2 9.11(13) . . ?
As2 As5 Fe1 77.55(16) . . ?
As2 As5 As3 34.83(11) . 3_666 ?
Fe1 As5 As3 60.45(11) . 3_666 ?
As1 As5 As2 158.4(4) . . ?
As1 As5 Fe1 90.7(3) . . ?
As1 As5 As3 123.6(3) . 3_666 ?
As2 As4 Fe1 91.7(6) . . ?
As2 As4 As1 143.9(7) . . ?
As2 As4 As3 124.1(7) . . ?
As1 As4 Fe1 68.00(14) . . ?
As1 As4 As3 19.74(11) . . ?
As3 As4 Fe1 58.98(12) . . ?

loop_
_geom_bond_atom_site_label_1
_geom_bond_atom_site_label_2
_geom_bond_distance
_geom_bond_site_symmetry_2
_geom_bond_publ_flag
As2 Fe1 2.6301(7) . ?
As2 Fe1 2.6347(6) 3_666 ?
As2 As1 2.3898(8) 3_666 ?
As2 As1 2.4200(10) . ?
As2 As3 2.871(3) . ?
As2 As5 1.655(6) . ?
As2 As4 0.549(5) . ?
Fe1 As1 2.6374(5) 3_666 ?
Fe1 As1 2.5707(5) . ?
Fe1 N1 2.0323(17) . ?
Fe1 N2 2.0235(17) . ?
Fe1 As3 2.501(3) 3_666 ?
Fe1 As3 2.502(3) . ?
Fe1 As5 2.432(3) . ?
Fe1 As4 2.556(5) . ?
As1 As3 0.952(4) . ?
As1 As5 0.804(6) . ?
As1 As4 1.954(6) . ?
N1 C18 1.445(3) . ?
N1 C2 1.329(3) . ?
N2 C4 1.337(3) . ?
N2 C6 1.443(3) . ?
C18 C23 1.407(3) . ?
C18 C19 1.404(3) . ?
C4 C3 1.398(3) . ?
C4 C5 1.515(3) . ?
C6 C7 1.405(3) . ?
C6 C11 1.409(3) . ?
C7 C8 1.399(3) . ?
C7 C15 1.521(3) . ?
C11 C12 1.516(3) . ?
C11 C10 1.397(3) . ?
C23 C22 1.394(4) . ?
C23 C24 1.519(4) . ?
C19 C20 1.399(4) . ?
C19 C27 1.507(4) . ?
C12 H12 1.0000 . ?
C12 C14 1.528(4) . ?
C12 C13 1.525(4) . ?
C2 C3 1.397(3) . ?
C2 C1 1.510(3) . ?
C3 H3 0.9500 . ?
C10 H10 0.9500 . ?
C10 C9 1.376(4) . ?
C8 H8 0.9500 . ?
C8 C9 1.375(4) . ?
C15 H15 1.0000 . ?
C15 C17 1.527(4) . ?
C15 C16 1.534(4) . ?
C5 H5A 0.9800 . ?
C5 H5B 0.9800 . ?
C5 H5C 0.9800 . ?
C9 H9 0.9500 . ?
C14 H14A 0.9800 . ?
C14 H14B 0.9800 . ?
C14 H14C 0.9800 . ?
C20 H20 0.9500 . ?
C20 C21 1.373(5) . ?
C22 H22 0.9500 . ?
C22 C21 1.369(5) . ?
C27 H27 1.0000 . ?
C27 H27A 1.0000 . ?
C27 C29 1.504(5) . ?
C27 C28 1.626(8) . ?
C27 C28A 1.431(14) . ?
C24 H24 1.0000 . ?
C24 H24A 1.0000 . ?
C24 C26 1.522(5) . ?
C24 C25 1.64(2) . ?
C24 C25A 1.458(17) . ?
C13 H13A 0.9800 . ?
C13 H13B 0.9800 . ?
C13 H13C 0.9800 . ?
C1 H1A 0.9800 . ?
C1 H1B 0.9800 . ?
C1 H1C 0.9800 . ?
C21 H21 0.9500 . ?
C17 H17A 0.9800 . ?
C17 H17B 0.9800 . ?
C17 H17C 0.9800 . ?
C26 H26A 0.9800 . ?
C26 H26B 0.9800 . ?
C26 H26C 0.9800 . ?
C29 H29A 0.9800 . ?
C29 H29B 0.9800 . ?
C29 H29C 0.9800 . ?
C16 H16A 0.9800 . ?
C16 H16B 0.9800 . ?
C16 H16C 0.9800 . ?
C25 H25A 0.9800 . ?
C25 H25B 0.9800 . ?
C25 H25C 0.9800 . ?
C28 H28A 0.9800 . ?
C28 H28B 0.9800 . ?
C28 H28C 0.9800 . ?
C28A H28D 0.9800 . ?
C28A H28E 0.9800 . ?
C28A H28F 0.9800 . ?
C25A H25D 0.9800 . ?
C25A H25E 0.9800 . ?
C25A H25F 0.9800 . ?
As3 As4 2.526(5) . ?

loop_
_exptl_oxdiff_crystal_face_indexfrac_h
_exptl_oxdiff_crystal_face_indexfrac_k
_exptl_oxdiff_crystal_face_indexfrac_l
_exptl_oxdiff_crystal_face_x
_exptl_oxdiff_crystal_face_y
_exptl_oxdiff_crystal_face_z
-1.9998 5.0001 -7.0005 0.5793 0.2218 0.7658
-7.0001 0.0001 8.0002 0.3763 0.3804 -0.8329
-4.9998 5.0001 -5.0005 0.8081 0.3240 0.5253
5.9999 -6.0001 0.0003 -0.6859 -0.6443 -0.1414
5.0000 5.0002 4.0001 -0.6958 0.6503 0.0503
-3.0002 -3.0000 9.0004 -0.1218 0.0951 -0.9592
7.0000 6.0002 1.0000 -0.7630 0.6129 0.3959
7.0001 6.0001 -1.0000 -0.6684 0.5278 0.5589
-2.0000 -6.0002 -6.0001 0.4604 -0.8542 0.1408
2.0002 -2.0001 -10.0003 0.2444 -0.6405 0.7678
-6.0001 2.0001 9.0002 0.2342 0.6206 -0.7897
-3.9999 7.0002 3.9999 0.2876 0.9049 -0.0835
1.0002 8.0001 -5.0004 0.1808 0.5950 0.8286
6.0001 -0.0001 -9.0002 -0.2212 -0.4173 0.8885
-4.0002 -6.0001 7.0004 0.0611 -0.2894 -0.9703
0.0001 -2.0001 -9.0003 0.4127 -0.5865 0.6346
8.0001 4.0001 -4.0001 -0.6473 0.1910 0.7304
9.0001 2.0000 -4.0000 -0.7681 -0.0181 0.6574
6.9998 -4.0001 2.0004 -0.8754 -0.3614 -0.1797
0.0000 -6.0002 -7.0001 0.2921 -0.9082 0.2740
8.9999 -2.0001 -1.9998 -0.8888 -0.3397 0.2968
9.0000 -0.0000 -5.0000 -0.7338 -0.2640 0.6401
6.9999 -6.0002 -0.9997 -0.7465 -0.6925 -0.0340
0.9997 -7.0001 6.0005 -0.4372 -0.4621 -0.8089
4.9999 -8.0002 -1.9997 -0.4965 -0.9271 -0.1030
0.9998 -8.0002 4.0004 -0.3491 -0.6489 -0.6954
-5.0000 -5.0002 -5.0002 0.7431 -0.6929 0.0312
1.0002 0.9999 -10.0004 0.3717 -0.3297 0.8902
-3.9999 -4.0002 -7.0003 0.7364 -0.6821 0.2694
-1.9998 -2.0001 -9.0004 0.6283 -0.5752 0.5829
-6.0001 -7.0002 0.0000 0.6014 -0.6778 -0.5009
-8.0001 -1.0000 7.0001 0.5249 0.2418 -0.8266
6.0000 -5.0002 -5.9999 -0.3956 -0.7980 0.3970
-4.9998 6.0001 -3.0004 0.7200 0.5109 0.4117
